data_2012178
loop_
_publ_author_name
'He, Meng'
'Li, Hui'
'Chen, Xiaolong'
'Xu, Yanping'
'Xu, Tao'

_publ_section_title
;
 Li~2~AlB~5~O~10~
;
_journal_issue 9
_journal_name_full
;
 Acta Crystallographica, Section C: Crystal Structure Communications
;
_journal_page_first 1010
_journal_page_last 1011
_journal_paper_doi 10.1107/S0108270101006205
_journal_volume 57
_journal_year 2001
_chemical_formula_iupac 'Li2 AlB5 O10 '
_chemical_formula_moiety 'Al B5 Li2 O10'
_chemical_formula_sum 'Al B5 Li2 O10'
_chemical_formula_weight 254.91
_chemical_name_systematic 'Lithium Aluminum Boron Oxide (2/1/5/10)'
_space_group_IT_number 14
_symmetry_cell_setting monoclinic
_symmetry_space_group_name_Hall '-P 2ybc'
_symmetry_space_group_name_H-M 'P 1 21/c 1'
_cell_angle_alpha 90.00
_cell_angle_beta 90.7020(10)
_cell_angle_gamma 90.00
_cell_formula_units_Z 4
_cell_length_a 7.0402(4)
_cell_length_b 14.9404(8)
_cell_length_c 7.0433(4)
_cell_measurement_temperature 295(2)
_cell_volume 740.78(7)
_diffrn_ambient_temperature 293(2)
_exptl_crystal_density_diffrn 2.286
_refine_ls_R_factor_all 0.034
_cod_depositor_comments
;
 Copying additional information from entry 1100061 that is
 now marked as a duplicate of this entry. The copied information
 consists of the _chemical_name_systematic and _refine_ls_R_factor_all
 data items and the _atom_type loop. The _atom_site_type_symbol data
 item values were changed to match those of the _atom_type_symbol
 data item.

 Antanas Vaitkus,
 2017-01-11

The following automatic conversions were performed:
'_symmetry_cell_setting' value 'Monoclinic' changed to 'monoclinic'
according to '/home/saulius/struct/CIF-dictionaries/cif_core.dic'
dictionary named 'cif_core.dic' version 2.4.1 from
2010-06-29.

'_geom_bond_publ_flag' value 'Y' changed to 'y' according to
'/home/saulius/struct/CIF-dictionaries/cif_core.dic' dictionary named
'cif_core.dic' version 2.4.1 from 2010-06-29 (28
times).

'_geom_bond_publ_flag' value 'N' changed to 'n' according to
'/home/saulius/struct/CIF-dictionaries/cif_core.dic' dictionary named
'cif_core.dic' version 2.4.1 from 2010-06-29.

Automatic conversion script
Id: cif_fix_enum 1527 2010-12-29 10:47:43Z saulius 
;
_cod_original_sg_symbol_H-M 'P 21/c'
_cod_database_code 2012178

loop_
_symmetry_equiv_pos_as_xyz
'x, y, z'
'-x, y+1/2, -z+1/2'
'-x, -y, -z'
'x, -y-1/2, z-1/2'

loop_
_atom_site_label
_atom_site_fract_x
_atom_site_fract_y
_atom_site_fract_z
_atom_site_U_iso_or_equiv
_atom_site_adp_type
_atom_site_calc_flag
_atom_site_refinement_flags
_atom_site_occupancy
_atom_site_disorder_assembly
_atom_site_disorder_group
_atom_site_type_symbol
Al1 .14974(4) .375767(17) .03729(4) .00961(10) Uani d . 1 . . Al3+
B1 -.20982(15) .27914(7) -.02048(15) .01181(18) Uani d . 1 . . B3+
B2 .20154(14) .47201(7) .40124(14) .01128(18) Uani d . 1 . . B3+
B3 .24323(14) .49977(7) -.26461(14) .01174(18) Uani d . 1 . . B3+
B4 .45556(14) .24680(7) .00024(14) .01154(18) Uani d . 1 . . B3+
B5 .67924(15) .12016(6) -.00738(16) .01230(19) Uani d . 1 . . B3+
O1 -.07948(10) .34515(5) -.03203(10) .01405(15) Uani d . 1 . . O2-
O2 .27404(10) .27577(5) .01353(11) .01486(15) Uani d . 1 . . O2-
O3 .14951(11) .40908(5) .27338(10) .01409(15) Uani d . 1 . . O2-
O4 .24280(11) .46799(5) -.08301(10) .01533(15) Uani d . 1 . . O2-
O5 .28242(10) .55170(4) .35823(10) .01338(15) Uani d . 1 . . O2-
O6 .16369(10) .44861(4) .58969(10) .01250(14) Uani d . 1 . . O2-
O7 .49563(10) .15948(4) .02629(11) .01519(15) Uani d . 1 . . O2-
O8 -.16799(10) .19115(5) .00542(11) .01511(15) Uani d . 1 . . O2-
O9 -.39874(10) .30678(4) -.03956(10) .01498(15) Uani d . 1 . . O2-
O10 .31935(11) .58014(5) -.30375(10) .01587(15) Uani d . 1 . . O2-
Li1 .1033(3) .17197(12) -.0005(3) .0190(3) Uani d . 1 . . Li1+
Li2 .3063(3) .57076(13) .0854(3) .0213(4) Uani d . 1 . . Li1+

loop_
_atom_site_aniso_label
_atom_site_aniso_U_11
_atom_site_aniso_U_22
_atom_site_aniso_U_33
_atom_site_aniso_U_12
_atom_site_aniso_U_13
_atom_site_aniso_U_23
Al1 .00893(15) .00830(15) .01159(15) -.00029(8) .00032(10) -.00053(8)
B1 .0099(4) .0106(4) .0149(4) .0001(3) -.0007(3) -.0001(3)
B2 .0113(4) .0101(4) .0125(4) -.0009(3) .0008(3) -.0002(3)
B3 .0117(4) .0107(4) .0128(4) -.0004(3) .0006(3) -.0007(3)
B4 .0099(4) .0110(4) .0137(4) .0007(3) -.0002(3) -.0011(3)
B5 .0119(4) .0089(4) .0161(4) .0015(3) .0009(3) -.0002(3)
O1 .0102(3) .0116(3) .0203(3) -.0013(2) -.0015(2) .0006(2)
O2 .0091(3) .0115(3) .0240(3) .0015(2) .0013(2) -.0018(2)
O3 .0175(3) .0124(3) .0125(3) -.0030(2) .0008(2) -.0019(2)
O4 .0208(4) .0131(3) .0120(3) -.0043(2) .0001(2) .0010(2)
O5 .0168(3) .0093(3) .0141(3) -.0028(2) .0016(2) .0003(2)
O6 .0152(3) .0107(3) .0116(3) -.0025(2) .0006(2) -.0001(2)
O7 .0103(3) .0095(3) .0258(4) .0009(2) .0026(3) .0002(2)
O8 .0108(3) .0094(3) .0252(3) .0007(2) .0010(3) .0011(2)
O9 .0098(3) .0105(3) .0247(4) .0002(2) -.0006(2) .0021(2)
O10 .0214(4) .0117(3) .0145(3) -.0055(2) -.0009(3) .0003(2)
Li1 .0167(9) .0126(7) .0277(9) -.0002(6) -.0009(7) -.0015(7)
Li2 .0293(10) .0143(8) .0204(9) -.0019(7) -.0010(7) .0007(7)

loop_
_atom_type_symbol
_atom_type_oxidation_number
Li1+ 1.000
Al3+ 3.000
B3+ 3.000
O2- -2.000

loop_
_geom_bond_atom_site_label_1
_geom_bond_atom_site_label_2
_geom_bond_site_symmetry_2
_geom_bond_distance
_geom_bond_publ_flag
Al1 O3 . 1.7357(7) y
Al1 O2 . 1.7405(7) y
Al1 O1 . 1.7414(7) y
Al1 O4 . 1.7491(7) y
Al1 Li1 . 3.0735(19) ?
Al1 Li2 . 3.132(2) ?
B1 O1 . 1.3502(12) y
B1 O8 . 1.3591(12) y
B1 O9 . 1.3976(12) y
B1 Li2 3_565 2.386(2) ?
B1 Li1 . 2.727(2) ?
B2 O3 . 1.3495(11) y
B2 O5 . 1.3556(12) y
B2 O6 . 1.4013(12) y
B2 Li1 4_566 2.366(2) ?
B2 Li2 . 2.776(2) ?
B3 O10 . 1.3447(12) y
B3 O4 . 1.3644(12) y
B3 O6 1_554 1.3917(12) y
B3 Li2 . 2.715(2) ?
B4 O7 . 1.3469(12) y
B4 O2 . 1.3536(12) y
B4 O9 1_655 1.3931(12) y
B4 Li1 . 2.720(2) ?
B5 O7 . 1.4421(12) y
B5 O10 2_644 1.4586(13) y
B5 O5 2_645 1.4885(12) y
B5 O8 1_655 1.5124(12) y
Li2 O1 3_565 2.063(2) ?
Li1 O2 . 1.964(2) y
O3 Li1 4_566 2.030(2) ?
Li2 O4 . 1.988(2) y
O5 B5 2_655 1.4885(12) ?
Li2 O5 . 1.952(2) y
O6 B3 1_556 1.3917(12) ?
O6 Li1 4_566 1.955(2) ?
O8 B5 1_455 1.5124(12) ?
Li1 O8 . 1.932(2) y
O9 B4 1_455 1.3931(12) ?
O9 Li2 3_565 1.970(2) ?
O10 B5 2_654 1.4586(13) ?
Li1 O6 4_565 1.955(2) y
Li1 O3 4_565 2.030(2) y
Li1 B2 4_565 2.366(2) n
Li2 O9 3_565 1.970(2) y
Li2 O1 3_565 2.063(2) y
Li2 B1 3_565 2.386(2) ?
